data_4340013
loop_
_publ_author_name
'Streitberger, Markus'
'Schmied, Andy'
'Hey-Hawkins, Evamarie'

_publ_section_title
;
 Selective formation of gold(i) bis-phospholane macrocycles, polymeric
 chains, and nanotubes.
;
_journal_issue 13
_journal_name_full 'Inorganic chemistry'
_journal_page_first 6794
_journal_page_last 6804
_journal_paper_doi 10.1021/ic5006055
_journal_volume 53
_journal_year 2014
_chemical_formula_sum 'C39 H78 Au2 B2 Cl2 F8 P4'
_chemical_formula_weight 1309.35
_chemical_name_systematic
;
 ?
;
_space_group_IT_number 2
_symmetry_cell_setting triclinic
_symmetry_space_group_name_Hall '-P 1'
_symmetry_space_group_name_H-M 'P -1'
_atom_sites_solution_hydrogens geom
_atom_sites_solution_primary direct
_atom_sites_solution_secondary difmap
_audit_creation_date 2014-02-04T12:27:47-00:00
_audit_creation_method 'WinGX routine CIF_UPDATE'
_cell_angle_alpha 81.722(3)
_cell_angle_beta 80.344(3)
_cell_angle_gamma 87.525(3)
_cell_formula_units_Z 2
_cell_length_a 10.2748(3)
_cell_length_b 11.5018(4)
_cell_length_c 23.2658(8)
_cell_measurement_reflns_used 8710
_cell_measurement_temperature 130(2)
_cell_measurement_theta_max 32.102
_cell_measurement_theta_min 3.013
_cell_volume 2681.82(16)
_computing_cell_refinement
;
        CrysAlisPro, Agilent Technologies,
        Version 1.171.36.24 (release 03-12-2012 CrysAlis171 .NET)
        (compiled Dec  3 2012,18:21:49)
;
_computing_data_collection
;
        CrysAlisPro, Agilent Technologies,
        Version 1.171.36.24 (release 03-12-2012 CrysAlis171 .NET)
        (compiled Dec  3 2012,18:21:49)
;
_computing_data_reduction
;
        CrysAlisPro, Agilent Technologies,
        Version 1.171.36.24 (release 03-12-2012 CrysAlis171 .NET)
        (compiled Dec  3 2012,18:21:49)
;
_computing_molecular_graphics 'ORTEP3 for Windows (L. J. Farrugia, 1997)'
_computing_publication_material 'WINGX  (L.J. Farrugia,1999)'
_computing_structure_refinement 'SHELXL-97 (Sheldrick, 2008)'
_computing_structure_solution 'SIR92 (Giacovazzo 1993)'
_diffrn_ambient_temperature 130(2)
_diffrn_detector_area_resol_mean 16.356
_diffrn_measured_fraction_theta_full 0.999
_diffrn_measured_fraction_theta_max 0.999
_diffrn_measurement_device_type 'Xcalibur, Sapphire3, Gemini'
_diffrn_measurement_method '\w scans'
_diffrn_orient_matrix_UB_11 0.0260986
_diffrn_orient_matrix_UB_12 0.038834
_diffrn_orient_matrix_UB_13 -0.0254575
_diffrn_orient_matrix_UB_21 -0.0298372
_diffrn_orient_matrix_UB_22 0.0483859
_diffrn_orient_matrix_UB_23 0.013339
_diffrn_orient_matrix_UB_31 0.0577404
_diffrn_orient_matrix_UB_32 0.0059759
_diffrn_orient_matrix_UB_33 0.0122118
_diffrn_radiation_monochromator graphite
_diffrn_radiation_type MoK\a
_diffrn_radiation_wavelength 0.71073
_diffrn_reflns_av_R_equivalents 0.0316
_diffrn_reflns_av_unetI/netI 0.053
_diffrn_reflns_limit_h_max 14
_diffrn_reflns_limit_h_min -14
_diffrn_reflns_limit_k_max 15
_diffrn_reflns_limit_k_min -16
_diffrn_reflns_limit_l_max 32
_diffrn_reflns_limit_l_min -33
_diffrn_reflns_number 32512
_diffrn_reflns_theta_full 30.51
_diffrn_reflns_theta_max 30.51
_diffrn_reflns_theta_min 2.89
_exptl_absorpt_coefficient_mu 5.736
_exptl_absorpt_correction_T_max 1
_exptl_absorpt_correction_T_min 0.82024
_exptl_absorpt_correction_type multi-scan
_exptl_absorpt_process_details
;
        CrysAlisPro, Agilent Technologies,
        Version 1.171.36.24 (release 03-12-2012 CrysAlis171 .NET)
        (compiled Dec  3 2012,18:21:49)
        Empirical absorption correction using spherical harmonics,
 implemented in SCALE3 ABSPACK scaling algorithm.
;
_exptl_crystal_colour colourless
_exptl_crystal_density_diffrn 1.621
_exptl_crystal_density_method 'not measured'
_exptl_crystal_description needles
_exptl_crystal_F_000 1292
_exptl_crystal_size_max 0.5
_exptl_crystal_size_mid 0.06
_exptl_crystal_size_min 0.04
_refine_diff_density_max 2.073
_refine_diff_density_min -1.684
_refine_diff_density_rms 0.158
_refine_ls_extinction_method none
_refine_ls_goodness_of_fit_ref 1.142
_refine_ls_hydrogen_treatment constr
_refine_ls_matrix_type full
_refine_ls_number_parameters 516
_refine_ls_number_reflns 16365
_refine_ls_number_restraints 27
_refine_ls_restrained_S_all 1.147
_refine_ls_R_factor_all 0.0623
_refine_ls_R_factor_gt 0.0407
_refine_ls_shift/su_max 0.002
_refine_ls_shift/su_mean 0
_refine_ls_structure_factor_coef Fsqd
_refine_ls_weighting_details 'calc w=1/[\s^2^(Fo^2^)+(0.0365P)^2^+1.3403P] where P=(Fo^2^+2Fc^2^)/3'
_refine_ls_weighting_scheme calc
_refine_ls_wR_factor_gt 0.0922
_refine_ls_wR_factor_ref 0.1011
_reflns_number_gt 12353
_reflns_number_total 16365
_reflns_threshold_expression >2\s(I)
_cod_data_source_file ic5006055_si_003.cif
_cod_data_source_block x1783fin
_cod_depositor_comments
;
The following automatic conversions were performed:

'_symmetry_cell_setting' value 'Triclinic' changed to 'triclinic'
according to
/usr/data/users/saulius/crontab/automatic-downloads/rss-feeds/ACS/lib/dictionaries/cif_core.dic
dictionary named 'cif_core.dic' version 2.4.2 from 2011-04-26.

Automatic conversion script
Id: cif_fix_values 2281 2013-09-26 08:29:07Z andrius 

 Adding full bibliography for 4340012--4340022.cif.
;
_cod_original_cell_volume 2681.82(15)
_cod_original_sg_symbol_H-M P-1
_cod_database_code 4340013

loop_
_symmetry_equiv_pos_as_xyz
'x, y, z'
'-x, -y, -z'

loop_
_atom_site_label
_atom_site_type_symbol
_atom_site_fract_x
_atom_site_fract_y
_atom_site_fract_z
_atom_site_U_iso_or_equiv
_atom_site_adp_type
_atom_site_occupancy
_atom_site_symmetry_multiplicity
_atom_site_calc_flag
_atom_site_refinement_flags
_atom_site_disorder_assembly
_atom_site_disorder_group
F1 F 0.1974(5) 0.5325(5) 0.0286(2) 0.0888(8) Uani 1 1 d D . .
F2 F 0.0190(5) 0.5226(5) 0.0930(2) 0.0888(8) Uani 1 1 d D . .
F3 F 0.2009(7) 0.4337(6) 0.1234(3) 0.0888(8) Uani 0.770(8) 1 d PD A 1
F4 F 0.1837(7) 0.6321(6) 0.1040(3) 0.0888(8) Uani 0.770(8) 1 d PD A 1
F3F F 0.190(2) 0.4040(14) 0.1017(10) 0.0888(8) Uani 0.230(8) 1 d PD A 2
F4F F 0.117(2) 0.582(2) 0.1323(8) 0.0888(8) Uani 0.230(8) 1 d PD A 2
F6 F 0.5147(6) 0.9239(5) 0.7815(3) 0.127(2) Uani 1 1 d . . .
F7 F 0.3164(7) 0.9878(5) 0.8265(3) 0.129(2) Uani 1 1 d . . .
F8 F 0.3906(7) 1.0620(4) 0.7333(3) 0.129(2) Uani 1 1 d . . .
C25 C 0.6135(5) 0.3285(5) 0.5466(2) 0.0344(11) Uani 1 1 d . . .
H25A H 0.6824 0.2664 0.5412 0.041 Uiso 1 1 calc R . .
H25B H 0.6584 0.4049 0.5394 0.041 Uiso 1 1 calc R . .
C26 C 0.5437(5) 0.3094(5) 0.6097(2) 0.0309(10) Uani 1 1 d . . .
H26A H 0.4984 0.2331 0.6171 0.037 Uiso 1 1 calc R . .
H26B H 0.4754 0.3719 0.6154 0.037 Uiso 1 1 calc R . .
C27 C 0.6354(5) 0.3097(5) 0.6544(2) 0.0314(11) Uani 1 1 d . . .
H27A H 0.684 0.3843 0.6461 0.038 Uiso 1 1 calc R . .
H27B H 0.701 0.2446 0.6503 0.038 Uiso 1 1 calc R . .
C28 C 0.5616(5) 0.2961(5) 0.7181(2) 0.0291(10) Uani 1 1 d . . .
H28A H 0.5094 0.2235 0.726 0.035 Uiso 1 1 calc R . .
H28B H 0.4995 0.3635 0.7231 0.035 Uiso 1 1 calc R . .
C37 C 0.9781(5) 0.6633(5) 0.5491(2) 0.0398(13) Uani 1 1 d . . .
H37A H 1.0151 0.7431 0.542 0.048 Uiso 1 1 calc R . .
H37B H 1.0524 0.6067 0.5418 0.048 Uiso 1 1 calc R . .
C38 C 0.9129(5) 0.6379(5) 0.6128(2) 0.0367(12) Uani 1 1 d . . .
H38A H 0.8748 0.5584 0.6199 0.044 Uiso 1 1 calc R . .
H38B H 0.8394 0.6952 0.6203 0.044 Uiso 1 1 calc R . .
C39 C 1.0084(5) 0.6441(5) 0.6561(2) 0.0356(12) Uani 1 1 d . . .
H39A H 1.0495 0.7224 0.6478 0.043 Uiso 1 1 calc R . .
H39B H 1.0797 0.5844 0.6498 0.043 Uiso 1 1 calc R . .
B1 B 0.1590(9) 0.5256(8) 0.0866(4) 0.0888(8) Uani 1 1 d D A .
B2 B 0.3901(12) 0.9643(12) 0.7750(5) 0.0888(8) Uani 1 1 d . . .
Au1 Au 0.693021(17) 0.581091(15) 0.077757(7) 0.02486(5) Uani 1 1 d . . .
Au2 Au 0.806789(17) 0.451468(16) 0.753650(8) 0.02731(5) Uani 1 1 d . . .
P1 P 0.59524(11) 0.40107(10) 0.09955(5) 0.0203(2) Uani 1 1 d . . .
P2 P 0.81162(11) 0.75054(10) 0.05796(5) 0.0222(2) Uani 1 1 d . . .
P3 P 0.67519(11) 0.28909(11) 0.77077(5) 0.0249(2) Uani 1 1 d . . .
P4 P 0.92914(12) 0.61980(12) 0.73290(5) 0.0270(3) Uani 1 1 d . . .
C1 C 0.7218(5) 0.2824(4) 0.0979(2) 0.0322(11) Uani 1 1 d . . .
H1A H 0.8114 0.3154 0.0873 0.039 Uiso 1 1 calc R . .
H1B H 0.7149 0.2331 0.1368 0.039 Uiso 1 1 calc R . .
C2 C 0.6944(6) 0.2105(5) 0.0515(3) 0.0481(15) Uani 1 1 d . . .
H2A H 0.7239 0.1278 0.0609 0.058 Uiso 1 1 calc R . .
H2B H 0.7422 0.2428 0.0123 0.058 Uiso 1 1 calc R . .
C3 C 0.5465(7) 0.2171(6) 0.0517(3) 0.0548(17) Uani 1 1 d . . .
H3A H 0.4997 0.1718 0.0881 0.066 Uiso 1 1 calc R . .
H3B H 0.525 0.1841 0.0175 0.066 Uiso 1 1 calc R . .
C4 C 0.5053(5) 0.3460(5) 0.0484(2) 0.0372(12) Uani 1 1 d . . .
H4A H 0.4088 0.355 0.0606 0.045 Uiso 1 1 calc R . .
H4B H 0.5305 0.3877 0.008 0.045 Uiso 1 1 calc R . .
C5 C 0.7233(5) 0.8862(4) 0.0354(2) 0.0319(11) Uani 1 1 d . . .
H5A H 0.6427 0.869 0.0203 0.038 Uiso 1 1 calc R . .
H5B H 0.6976 0.9312 0.0689 0.038 Uiso 1 1 calc R . .
C6 C 0.8207(6) 0.9547(5) -0.0130(2) 0.0387(12) Uani 1 1 d . . .
H6A H 0.8855 0.9943 0.0043 0.046 Uiso 1 1 calc R . .
H6B H 0.7736 1.0149 -0.0372 0.046 Uiso 1 1 calc R . .
C7 C 0.8901(6) 0.8638(5) -0.0505(2) 0.0434(14) Uani 1 1 d . . .
H7A H 0.9663 0.8994 -0.0782 0.052 Uiso 1 1 calc R . .
H7B H 0.8283 0.8352 -0.0734 0.052 Uiso 1 1 calc R . .
C8 C 0.9370(5) 0.7619(5) -0.0082(2) 0.0345(11) Uani 1 1 d . . .
H8A H 1.0243 0.7786 0.0011 0.041 Uiso 1 1 calc R . .
H8B H 0.9441 0.688 -0.0258 0.041 Uiso 1 1 calc R . .
C9 C 0.7550(5) 0.1438(4) 0.7728(2) 0.0315(11) Uani 1 1 d . . .
H9A H 0.7108 0.0925 0.7516 0.038 Uiso 1 1 calc R . .
H9B H 0.8494 0.1497 0.7549 0.038 Uiso 1 1 calc R . .
C10 C 0.7396(6) 0.0970(6) 0.8381(3) 0.0523(16) Uani 1 1 d . . .
H10A H 0.7497 0.0103 0.8439 0.063 Uiso 1 1 calc R . .
H10B H 0.8074 0.1304 0.8563 0.063 Uiso 1 1 calc R . .
C11 C 0.6030(6) 0.1334(6) 0.8657(3) 0.0541(17) Uani 1 1 d . . .
H11A H 0.5361 0.0856 0.8544 0.065 Uiso 1 1 calc R . .
H11B H 0.5951 0.1203 0.9092 0.065 Uiso 1 1 calc R . .
C12 C 0.5795(5) 0.2608(5) 0.8450(2) 0.0342(11) Uani 1 1 d . . .
H12A H 0.6099 0.3107 0.8713 0.041 Uiso 1 1 calc R . .
H12B H 0.4845 0.2774 0.8442 0.041 Uiso 1 1 calc R . .
C13 C 0.8424(5) 0.7574(5) 0.7473(3) 0.0393(13) Uani 1 1 d . . .
H13A H 0.8087 0.7969 0.7119 0.047 Uiso 1 1 calc R . .
H13B H 0.7675 0.7434 0.7802 0.047 Uiso 1 1 calc R . .
C14 C 0.9481(7) 0.8311(6) 0.7636(4) 0.0619(19) Uani 1 1 d . . .
H14A H 1.0051 0.8677 0.7275 0.074 Uiso 1 1 calc R . .
H14B H 0.9058 0.8943 0.7854 0.074 Uiso 1 1 calc R . .
C15 C 1.0292(7) 0.7519(6) 0.8012(3) 0.0611(19) Uani 1 1 d . . .
H15A H 0.9796 0.7348 0.8417 0.073 Uiso 1 1 calc R . .
H15B H 1.1119 0.7911 0.8031 0.073 Uiso 1 1 calc R . .
C16 C 1.0613(5) 0.6383(6) 0.7753(2) 0.0424(14) Uani 1 1 d . . .
H16A H 1.0637 0.5713 0.8071 0.051 Uiso 1 1 calc R . .
H16B H 1.1482 0.6429 0.7494 0.051 Uiso 1 1 calc R . .
C17 C 0.4944(4) 0.3745(4) 0.17241(19) 0.0238(9) Uani 1 1 d . . .
H17A H 0.4149 0.4264 0.1735 0.029 Uiso 1 1 calc R . .
H17B H 0.4649 0.2921 0.1801 0.029 Uiso 1 1 calc R . .
C18 C 0.5707(4) 0.3972(4) 0.22034(19) 0.0250(9) Uani 1 1 d . . .
H18A H 0.5937 0.4812 0.2143 0.03 Uiso 1 1 calc R . .
H18B H 0.6542 0.3505 0.2167 0.03 Uiso 1 1 calc R . .
C19 C 0.4936(4) 0.3658(4) 0.28232(19) 0.0263(9) Uani 1 1 d . . .
H19A H 0.4598 0.2852 0.2867 0.032 Uiso 1 1 calc R . .
H19B H 0.4168 0.4203 0.2881 0.032 Uiso 1 1 calc R . .
C20 C 0.5793(5) 0.3729(4) 0.32941(19) 0.0278(10) Uani 1 1 d . . .
H20A H 0.6533 0.3152 0.3246 0.033 Uiso 1 1 calc R . .
H20B H 0.6177 0.4521 0.323 0.033 Uiso 1 1 calc R . .
C21 C 0.5056(5) 0.3496(5) 0.3921(2) 0.0301(10) Uani 1 1 d . . .
H21A H 0.4344 0.4096 0.3976 0.036 Uiso 1 1 calc R . .
H21B H 0.4638 0.2719 0.3981 0.036 Uiso 1 1 calc R . .
C22 C 0.5935(5) 0.3514(5) 0.4383(2) 0.0331(11) Uani 1 1 d . . .
H22A H 0.6652 0.292 0.4322 0.04 Uiso 1 1 calc R . .
H22B H 0.6348 0.4294 0.4322 0.04 Uiso 1 1 calc R . .
C24 C 0.5243(5) 0.3277(5) 0.5012(2) 0.0325(11) Uani 1 1 d . . .
H24A H 0.4821 0.2501 0.5073 0.039 Uiso 1 1 calc R . .
H24B H 0.4533 0.3877 0.5075 0.039 Uiso 1 1 calc R . .
C29 C 0.8932(5) 0.7791(5) 0.1179(2) 0.0307(10) Uani 1 1 d . . .
H29A H 0.9816 0.7406 0.1136 0.037 Uiso 1 1 calc R . .
H29B H 0.906 0.8648 0.1146 0.037 Uiso 1 1 calc R . .
C30 C 0.8184(5) 0.7365(4) 0.1789(2) 0.0299(10) Uani 1 1 d . . .
H30A H 0.7999 0.6519 0.1818 0.036 Uiso 1 1 calc R . .
H30B H 0.7328 0.7796 0.185 0.036 Uiso 1 1 calc R . .
C31 C 0.8967(5) 0.7548(5) 0.2268(2) 0.0329(11) Uani 1 1 d . . .
H31A H 0.9852 0.7175 0.2183 0.039 Uiso 1 1 calc R . .
H31B H 0.9094 0.8402 0.2252 0.039 Uiso 1 1 calc R . .
C32 C 0.8331(5) 0.7059(5) 0.2888(2) 0.0340(11) Uani 1 1 d . . .
H32A H 0.8156 0.6215 0.2901 0.041 Uiso 1 1 calc R . .
H32B H 0.7473 0.7469 0.2986 0.041 Uiso 1 1 calc R . .
C33 C 0.9187(5) 0.7194(5) 0.3348(2) 0.0383(12) Uani 1 1 d . . .
H33A H 1.0025 0.6748 0.3258 0.046 Uiso 1 1 calc R . .
H33B H 0.9407 0.8033 0.3314 0.046 Uiso 1 1 calc R . .
C34 C 0.8560(5) 0.6779(5) 0.3979(2) 0.0357(12) Uani 1 1 d . . .
H34A H 0.8286 0.5954 0.4011 0.043 Uiso 1 1 calc R . .
H34B H 0.7758 0.7263 0.4083 0.043 Uiso 1 1 calc R . .
C35 C 0.9494(5) 0.6856(6) 0.4415(2) 0.0412(13) Uani 1 1 d . . .
H35A H 0.9838 0.7663 0.4353 0.049 Uiso 1 1 calc R . .
H35B H 1.0254 0.6312 0.4334 0.049 Uiso 1 1 calc R . .
C36 C 0.8847(5) 0.6557(5) 0.5057(2) 0.0394(13) Uani 1 1 d . . .
H36A H 0.8088 0.7103 0.5139 0.047 Uiso 1 1 calc R . .
H36B H 0.8501 0.5751 0.5119 0.047 Uiso 1 1 calc R . .
Cl1 Cl 0.8237(8) 0.0337(7) 0.4029(4) 0.101(3) Uiso 0.334(3) 1 d PD B 1
Cl2 Cl 0.5388(7) 0.0105(7) 0.4205(3) 0.091(2) Uiso 0.334(3) 1 d PD B 1
C61 C 0.6859(10) 0.020(2) 0.3744(6) 0.062(6) Uiso 0.334(3) 1 d PD B 1
H61A H 0.6971 -0.0509 0.3544 0.075 Uiso 0.334(3) 1 calc PR B 1
H61B H 0.68 0.0884 0.3437 0.075 Uiso 0.334(3) 1 calc PR B 1
C63 C 0.2180(14) 0.003(3) 0.3689(8) 0.057(9) Uiso 0.208(5) 1 d PD C 2
H63A H 0.1773 0.0595 0.3404 0.068 Uiso 0.208(5) 1 calc PR C 2
H63B H 0.2094 -0.0761 0.3581 0.068 Uiso 0.208(5) 1 calc PR C 2
Cl6 Cl 0.1261(10) 0.0066(12) 0.4354(6) 0.106(5) Uiso 0.208(5) 1 d PD C 2
Cl5 Cl 0.3798(7) 0.0317(7) 0.3580(4) 0.056(3) Uiso 0.208(5) 1 d PD C 2
Cl7 Cl 0.9129(8) 0.0244(8) 0.3880(4) 0.102(3) Uiso 0.299(5) 1 d PD D 3
C64 C 0.7514(11) 0.028(2) 0.3795(6) 0.048(5) Uiso 0.299(5) 1 d PD D 3
H64A H 0.7398 -0.0312 0.3537 0.058 Uiso 0.299(5) 1 calc PR D 3
H64B H 0.731 0.1059 0.3587 0.058 Uiso 0.299(5) 1 calc PR D 3
Cl8 Cl 0.6391(8) 0.0011(8) 0.4424(4) 0.105(3) Uiso 0.299(5) 1 d PD D 3
Cl9 Cl 0.1562(18) 0.003(2) 0.3822(10) 0.118(7) Uiso 0.160(6) 1 d PD E 4
Cl10 Cl 0.371(2) 0.016(2) 0.4460(9) 0.155(10) Uiso 0.160(6) 1 d PD E 4
C62 C 0.3159(19) 0.029(2) 0.3810(10) 0.020(5) Uiso 0.160(6) 1 d PD E 4
H65A H 0.3337 0.1102 0.3607 0.024 Uiso 0.160(6) 1 calc PR E 4
H65B H 0.3693 -0.0249 0.3567 0.024 Uiso 0.160(6) 1 calc PR E 4
F5 F 0.3305(5) 0.8733(3) 0.7541(2) 0.0809(13) Uani 1 1 d . . .

loop_
_atom_site_aniso_label
_atom_site_aniso_U_11
_atom_site_aniso_U_22
_atom_site_aniso_U_33
_atom_site_aniso_U_23
_atom_site_aniso_U_13
_atom_site_aniso_U_12
F1 0.0940(17) 0.107(2) 0.0645(17) -0.0116(15) -0.0133(14) 0.0120(16)
F2 0.0940(17) 0.107(2) 0.0645(17) -0.0116(15) -0.0133(14) 0.0120(16)
F3 0.0940(17) 0.107(2) 0.0645(17) -0.0116(15) -0.0133(14) 0.0120(16)
F4 0.0940(17) 0.107(2) 0.0645(17) -0.0116(15) -0.0133(14) 0.0120(16)
F3F 0.0940(17) 0.107(2) 0.0645(17) -0.0116(15) -0.0133(14) 0.0120(16)
F4F 0.0940(17) 0.107(2) 0.0645(17) -0.0116(15) -0.0133(14) 0.0120(16)
F6 0.138(5) 0.074(4) 0.177(7) -0.021(4) -0.045(5) -0.009(3)
F7 0.218(7) 0.061(3) 0.101(5) -0.017(3) -0.008(5) 0.024(4)
F8 0.210(6) 0.031(2) 0.136(5) 0.024(3) -0.028(5) -0.027(3)
C25 0.039(3) 0.047(3) 0.018(2) 0.000(2) -0.010(2) -0.004(2)
C26 0.035(3) 0.040(3) 0.018(2) -0.002(2) -0.0057(19) -0.003(2)
C27 0.035(3) 0.038(3) 0.023(2) 0.000(2) -0.012(2) -0.003(2)
C28 0.028(2) 0.039(3) 0.021(2) -0.002(2) -0.0096(19) -0.002(2)
C37 0.044(3) 0.055(4) 0.020(2) 0.002(2) -0.006(2) -0.018(3)
C38 0.041(3) 0.051(3) 0.020(2) -0.002(2) -0.007(2) -0.012(2)
C39 0.034(3) 0.050(3) 0.022(2) -0.004(2) -0.004(2) -0.004(2)
B1 0.0940(17) 0.107(2) 0.0645(17) -0.0116(15) -0.0133(14) 0.0120(16)
B2 0.0940(17) 0.107(2) 0.0645(17) -0.0116(15) -0.0133(14) 0.0120(16)
Au1 0.03060(10) 0.02384(9) 0.01973(9) -0.00369(7) -0.00171(7) -0.00290(7)
Au2 0.02584(9) 0.03616(11) 0.02057(9) -0.00402(7) -0.00595(7) 0.00099(7)
P1 0.0244(5) 0.0211(5) 0.0160(5) -0.0044(4) -0.0033(4) -0.0017(4)
P2 0.0254(5) 0.0229(6) 0.0178(5) -0.0030(4) -0.0014(4) -0.0021(4)
P3 0.0245(6) 0.0347(7) 0.0152(5) -0.0031(5) -0.0033(4) 0.0014(5)
P4 0.0237(6) 0.0388(7) 0.0194(6) -0.0043(5) -0.0058(5) -0.0011(5)
C1 0.030(2) 0.029(3) 0.037(3) -0.009(2) -0.002(2) 0.007(2)
C2 0.058(4) 0.036(3) 0.052(4) -0.024(3) -0.002(3) 0.005(3)
C3 0.069(4) 0.049(4) 0.055(4) -0.028(3) -0.012(3) -0.019(3)
C4 0.033(3) 0.058(4) 0.025(3) -0.013(2) -0.010(2) -0.005(2)
C5 0.032(2) 0.031(3) 0.034(3) -0.003(2) -0.010(2) 0.002(2)
C6 0.054(3) 0.033(3) 0.026(3) 0.003(2) -0.006(2) 0.001(2)
C7 0.063(4) 0.040(3) 0.023(3) 0.000(2) 0.001(3) -0.001(3)
C8 0.039(3) 0.035(3) 0.028(3) -0.009(2) 0.005(2) -0.007(2)
C9 0.033(2) 0.035(3) 0.025(2) 0.000(2) -0.001(2) 0.002(2)
C10 0.054(4) 0.065(4) 0.029(3) 0.009(3) -0.001(3) 0.019(3)
C11 0.053(4) 0.071(4) 0.028(3) 0.012(3) 0.007(3) 0.003(3)
C12 0.031(2) 0.053(3) 0.018(2) -0.007(2) 0.0000(19) 0.001(2)
C13 0.033(3) 0.045(3) 0.042(3) -0.015(3) -0.007(2) 0.001(2)
C14 0.060(4) 0.051(4) 0.085(6) -0.032(4) -0.022(4) -0.005(3)
C15 0.061(4) 0.069(5) 0.066(5) -0.026(4) -0.029(4) -0.011(4)
C16 0.028(3) 0.071(4) 0.030(3) -0.006(3) -0.010(2) -0.006(3)
C17 0.023(2) 0.030(2) 0.019(2) -0.0031(18) -0.0046(17) -0.0023(18)
C18 0.026(2) 0.030(2) 0.018(2) -0.0031(18) -0.0045(18) -0.0010(18)
C19 0.027(2) 0.034(3) 0.018(2) -0.0014(18) -0.0056(18) 0.0016(19)
C20 0.031(2) 0.035(3) 0.018(2) -0.0015(19) -0.0067(19) -0.002(2)
C21 0.032(2) 0.041(3) 0.018(2) -0.003(2) -0.0054(19) -0.003(2)
C22 0.041(3) 0.041(3) 0.018(2) -0.003(2) -0.006(2) -0.003(2)
C24 0.036(3) 0.041(3) 0.021(2) -0.001(2) -0.007(2) -0.004(2)
C29 0.029(2) 0.036(3) 0.028(2) -0.004(2) -0.006(2) -0.005(2)
C30 0.033(2) 0.035(3) 0.022(2) -0.003(2) -0.005(2) -0.003(2)
C31 0.032(2) 0.045(3) 0.023(2) -0.004(2) -0.009(2) -0.002(2)
C32 0.032(3) 0.048(3) 0.021(2) 0.001(2) -0.006(2) -0.004(2)
C33 0.038(3) 0.057(4) 0.022(2) -0.005(2) -0.008(2) 0.000(3)
C34 0.032(3) 0.052(3) 0.024(2) -0.006(2) -0.006(2) -0.001(2)
C35 0.041(3) 0.061(4) 0.021(2) -0.002(2) -0.005(2) -0.006(3)
C36 0.043(3) 0.057(4) 0.018(2) -0.001(2) -0.007(2) -0.010(3)
F5 0.108(3) 0.041(2) 0.085(3) 0.002(2) 0.001(3) -0.014(2)

loop_
_atom_type_symbol
_atom_type_description
_atom_type_scat_dispersion_real
_atom_type_scat_dispersion_imag
_atom_type_scat_source
Au Au -2.0133 8.8022 'International Tables Vol C Tables 4.2.6.8 and 6.1.1.4'
P P 0.1023 0.0942 'International Tables Vol C Tables 4.2.6.8 and 6.1.1.4'
F F 0.0171 0.0103 'International Tables Vol C Tables 4.2.6.8 and 6.1.1.4'
C C 0.0033 0.0016 'International Tables Vol C Tables 4.2.6.8 and 6.1.1.4'
B B 0.0013 0.0007 'International Tables Vol C Tables 4.2.6.8 and 6.1.1.4'
H H 0 0 'International Tables Vol C Tables 4.2.6.8 and 6.1.1.4'
Cl Cl 0.1484 0.1585 'International Tables Vol C Tables 4.2.6.8 and 6.1.1.4'

loop_
_geom_angle_atom_site_label_1
_geom_angle_atom_site_label_2
_geom_angle_atom_site_label_3
_geom_angle
B1 F2 F4F 49.6(6)
B1 F4F F2 54.6(8)
C26 C25 C24 114.6(4)
C26 C25 H25A 108.6
C24 C25 H25A 108.6
C26 C25 H25B 108.6
C24 C25 H25B 108.6
H25A C25 H25B 107.6
C25 C26 C27 113.6(4)
C25 C26 H26A 108.8
C27 C26 H26A 108.8
C25 C26 H26B 108.8
C27 C26 H26B 108.8
H26A C26 H26B 107.7
C26 C27 C28 112.7(4)
C26 C27 H27A 109.1
C28 C27 H27A 109.1
C26 C27 H27B 109.1
C28 C27 H27B 109.1
H27A C27 H27B 107.8
C27 C28 P3 111.5(3)
C27 C28 H28A 109.3
P3 C28 H28A 109.3
C27 C28 H28B 109.3
P3 C28 H28B 109.3
H28A C28 H28B 108
C36 C37 C38 113.4(4)
C36 C37 H37A 108.9
C38 C37 H37A 108.9
C36 C37 H37B 108.9
C38 C37 H37B 108.9
H37A C37 H37B 107.7
C37 C38 C39 113.0(4)
C37 C38 H38A 109
C39 C38 H38A 109
C37 C38 H38B 109
C39 C38 H38B 109
H38A C38 H38B 107.8
C38 C39 P4 113.2(4)
C38 C39 H39A 108.9
P4 C39 H39A 108.9
C38 C39 H39B 108.9
P4 C39 H39B 108.9
H39A C39 H39B 107.7
F4F B1 F1 147.4(13)
F4F B1 F3 90.0(11)
F1 B1 F3 120.1(8)
F4F B1 F4 43.3(11)
F1 B1 F4 108.6(7)
F3 B1 F4 110.8(8)
F4F B1 F3F 114.6(15)
F1 B1 F3F 97.8(12)
F3 B1 F3F 28.0(9)
F4 B1 F3F 138.0(13)
F4F B1 F2 75.8(11)
F1 B1 F2 103.2(7)
F3 B1 F2 108.4(7)
F4 B1 F2 104.4(7)
F3F B1 F2 100.6(12)
F7 B2 F8 109.3(10)
F7 B2 F6 112.7(9)
F8 B2 F6 112.5(10)
F7 B2 F5 109.2(10)
F8 B2 F5 107.0(8)
F6 B2 F5 105.8(9)
P2 Au1 P1 173.77(4)
P4 Au2 P3 176.37(4)
C4 P1 C17 107.2(2)
C4 P1 C1 94.9(2)
C17 P1 C1 105.6(2)
C4 P1 Au1 121.46(19)
C17 P1 Au1 114.55(15)
C1 P1 Au1 110.38(17)
C29 P2 C5 106.3(2)
C29 P2 C8 106.9(2)
C5 P2 C8 95.4(2)
C29 P2 Au1 114.03(17)
C5 P2 Au1 116.91(17)
C8 P2 Au1 115.37(17)
C28 P3 C9 106.5(2)
C28 P3 C12 108.2(2)
C9 P3 C12 95.3(2)
C28 P3 Au2 111.90(17)
C9 P3 Au2 118.36(17)
C12 P3 Au2 115.01(18)
C39 P4 C13 106.0(3)
C39 P4 C16 104.9(2)
C13 P4 C16 95.0(3)
C39 P4 Au2 111.71(18)
C13 P4 Au2 117.14(18)
C16 P4 Au2 120.1(2)
C2 C1 P1 105.7(4)
C2 C1 H1A 110.6
P1 C1 H1A 110.6
C2 C1 H1B 110.6
P1 C1 H1B 110.6
H1A C1 H1B 108.7
C1 C2 C3 107.0(4)
C1 C2 H2A 110.3
C3 C2 H2A 110.3
C1 C2 H2B 110.3
C3 C2 H2B 110.3
H2A C2 H2B 108.6
C2 C3 C4 107.1(5)
C2 C3 H3A 110.3
C4 C3 H3A 110.3
C2 C3 H3B 110.3
C4 C3 H3B 110.3
H3A C3 H3B 108.5
C3 C4 P1 103.7(4)
C3 C4 H4A 111
P1 C4 H4A 111
C3 C4 H4B 111
P1 C4 H4B 111
H4A C4 H4B 109
C6 C5 P2 104.9(3)
C6 C5 H5A 110.8
P2 C5 H5A 110.8
C6 C5 H5B 110.8
P2 C5 H5B 110.8
H5A C5 H5B 108.8
C5 C6 C7 105.9(4)
C5 C6 H6A 110.5
C7 C6 H6A 110.5
C5 C6 H6B 110.5
C7 C6 H6B 110.5
H6A C6 H6B 108.7
C6 C7 C8 107.3(4)
C6 C7 H7A 110.2
C8 C7 H7A 110.2
C6 C7 H7B 110.2
C8 C7 H7B 110.2
H7A C7 H7B 108.5
C7 C8 P2 105.4(4)
C7 C8 H8A 110.7
P2 C8 H8A 110.7
C7 C8 H8B 110.7
P2 C8 H8B 110.7
H8A C8 H8B 108.8
C10 C9 P3 104.0(4)
C10 C9 H9A 111
P3 C9 H9A 111
C10 C9 H9B 111
P3 C9 H9B 111
H9A C9 H9B 109
C11 C10 C9 106.9(5)
C11 C10 H10A 110.3
C9 C10 H10A 110.3
C11 C10 H10B 110.3
C9 C10 H10B 110.3
H10A C10 H10B 108.6
C12 C11 C10 109.2(5)
C12 C11 H11A 109.8
C10 C11 H11A 109.8
C12 C11 H11B 109.8
C10 C11 H11B 109.8
H11A C11 H11B 108.3
C11 C12 P3 105.5(4)
C11 C12 H12A 110.6
P3 C12 H12A 110.6
C11 C12 H12B 110.6
P3 C12 H12B 110.6
H12A C12 H12B 108.8
C14 C13 P4 103.9(4)
C14 C13 H13A 111
P4 C13 H13A 111
C14 C13 H13B 111
P4 C13 H13B 111
H13A C13 H13B 109
C15 C14 C13 108.4(5)
C15 C14 H14A 110
C13 C14 H14A 110
C15 C14 H14B 110
C13 C14 H14B 110
H14A C14 H14B 108.4
C14 C15 C16 109.5(5)
C14 C15 H15A 109.8
C16 C15 H15A 109.8
C14 C15 H15B 109.8
C16 C15 H15B 109.8
H15A C15 H15B 108.2
C15 C16 P4 106.3(4)
C15 C16 H16A 110.5
P4 C16 H16A 110.5
C15 C16 H16B 110.5
P4 C16 H16B 110.5
H16A C16 H16B 108.7
C18 C17 P1 111.5(3)
C18 C17 H17A 109.3
P1 C17 H17A 109.3
C18 C17 H17B 109.3
P1 C17 H17B 109.3
H17A C17 H17B 108
C17 C18 C19 113.0(4)
C17 C18 H18A 109
C19 C18 H18A 109
C17 C18 H18B 109
C19 C18 H18B 109
H18A C18 H18B 107.8
C18 C19 C20 111.7(4)
C18 C19 H19A 109.3
C20 C19 H19A 109.3
C18 C19 H19B 109.3
C20 C19 H19B 109.3
H19A C19 H19B 107.9
C21 C20 C19 114.1(4)
C21 C20 H20A 108.7
C19 C20 H20A 108.7
C21 C20 H20B 108.7
C19 C20 H20B 108.7
H20A C20 H20B 107.6
C22 C21 C20 113.4(4)
C22 C21 H21A 108.9
C20 C21 H21A 108.9
C22 C21 H21B 108.9
C20 C21 H21B 108.9
H21A C21 H21B 107.7
C24 C22 C21 115.1(4)
C24 C22 H22A 108.5
C21 C22 H22A 108.5
C24 C22 H22B 108.5
C21 C22 H22B 108.5
H22A C22 H22B 107.5
C22 C24 C25 114.4(4)
C22 C24 H24A 108.7
C25 C24 H24A 108.7
C22 C24 H24B 108.7
C25 C24 H24B 108.7
H24A C24 H24B 107.6
C30 C29 P2 114.3(3)
C30 C29 H29A 108.7
P2 C29 H29A 108.7
C30 C29 H29B 108.7
P2 C29 H29B 108.7
H29A C29 H29B 107.6
C29 C30 C31 111.5(4)
C29 C30 H30A 109.3
C31 C30 H30A 109.3
C29 C30 H30B 109.3
C31 C30 H30B 109.3
H30A C30 H30B 108
C32 C31 C30 114.6(4)
C32 C31 H31A 108.6
C30 C31 H31A 108.6
C32 C31 H31B 108.6
C30 C31 H31B 108.6
H31A C31 H31B 107.6
C31 C32 C33 112.8(4)
C31 C32 H32A 109
C33 C32 H32A 109
C31 C32 H32B 109
C33 C32 H32B 109
H32A C32 H32B 107.8
C34 C33 C32 114.7(4)
C34 C33 H33A 108.6
C32 C33 H33A 108.6
C34 C33 H33B 108.6
C32 C33 H33B 108.6
H33A C33 H33B 107.6
C33 C34 C35 112.4(4)
C33 C34 H34A 109.1
C35 C34 H34A 109.1
C33 C34 H34B 109.1
C35 C34 H34B 109.1
H34A C34 H34B 107.9
C34 C35 C36 113.5(4)
C34 C35 H35A 108.9
C36 C35 H35A 108.9
C34 C35 H35B 108.9
C36 C35 H35B 108.9
H35A C35 H35B 107.7
C37 C36 C35 113.4(4)
C37 C36 H36A 108.9
C35 C36 H36A 108.9
C37 C36 H36B 108.9
C35 C36 H36B 108.9
H36A C36 H36B 107.7
Cl1 C61 Cl2 118.4(8)
Cl1 C61 H61A 107.7
Cl2 C61 H61A 107.7
Cl1 C61 H61B 107.7
Cl2 C61 H61B 107.7
H61A C61 H61B 107.1
Cl6 C63 Cl5 120.1(10)
Cl6 C63 H63A 107.3
Cl5 C63 H63A 107.3
Cl6 C63 H63B 107.3
Cl5 C63 H63B 107.3
H63A C63 H63B 106.9
Cl7 C64 Cl8 116.2(8)
Cl7 C64 H64A 108.2
Cl8 C64 H64A 108.2
Cl7 C64 H64B 108.2
Cl8 C64 H64B 108.2
H64A C64 H64B 107.4
Cl9 C62 Cl10 117.9(18)
Cl9 C62 H65A 107.8
Cl10 C62 H65A 107.8
Cl9 C62 H65B 107.8
Cl10 C62 H65B 107.8
H65A C62 H65B 107.2

loop_
_geom_bond_atom_site_label_1
_geom_bond_atom_site_label_2
_geom_bond_distance
F1 B1 1.333(9)
F2 B1 1.423(9)
F2 F4F 1.69(2)
F3 B1 1.363(9)
F4 B1 1.390(9)
F3F B1 1.427(14)
F4F B1 1.328(13)
F6 B2 1.367(12)
F7 B2 1.362(12)
F8 B2 1.375(13)
C25 C26 1.511(7)
C25 C24 1.512(6)
C25 H25A 0.99
C25 H25B 0.99
C26 C27 1.517(6)
C26 H26A 0.99
C26 H26B 0.99
C27 C28 1.536(7)
C27 H27A 0.99
C27 H27B 0.99
C28 P3 1.821(4)
C28 H28A 0.99
C28 H28B 0.99
C37 C36 1.518(7)
C37 C38 1.513(7)
C37 H37A 0.99
C37 H37B 0.99
C38 C39 1.531(7)
C38 H38A 0.99
C38 H38B 0.99
C39 P4 1.822(5)
C39 H39A 0.99
C39 H39B 0.99
B2 F5 1.417(13)
Au1 P2 2.2922(12)
Au1 P1 2.2934(11)
Au2 P4 2.3020(13)
Au2 P3 2.3017(13)
P1 C4 1.820(5)
P1 C17 1.825(4)
P1 C1 1.844(5)
P2 C29 1.818(5)
P2 C5 1.826(5)
P2 C8 1.828(5)
P3 C9 1.827(5)
P3 C12 1.831(5)
P4 C13 1.829(5)
P4 C16 1.844(5)
C1 C2 1.519(7)
C1 H1A 0.99
C1 H1B 0.99
C2 C3 1.518(9)
C2 H2A 0.99
C2 H2B 0.99
C3 C4 1.518(8)
C3 H3A 0.99
C3 H3B 0.99
C4 H4A 0.99
C4 H4B 0.99
C5 C6 1.525(7)
C5 H5A 0.99
C5 H5B 0.99
C6 C7 1.534(8)
C6 H6A 0.99
C6 H6B 0.99
C7 C8 1.533(8)
C7 H7A 0.99
C7 H7B 0.99
C8 H8A 0.99
C8 H8B 0.99
C9 C10 1.523(7)
C9 H9A 0.99
C9 H9B 0.99
C10 C11 1.511(8)
C10 H10A 0.99
C10 H10B 0.99
C11 C12 1.498(8)
C11 H11A 0.99
C11 H11B 0.99
C12 H12A 0.99
C12 H12B 0.99
C13 C14 1.534(8)
C13 H13A 0.99
C13 H13B 0.99
C14 C15 1.495(10)
C14 H14A 0.99
C14 H14B 0.99
C15 C16 1.517(9)
C15 H15A 0.99
C15 H15B 0.99
C16 H16A 0.99
C16 H16B 0.99
C17 C18 1.524(6)
C17 H17A 0.99
C17 H17B 0.99
C18 C19 1.526(6)
C18 H18A 0.99
C18 H18B 0.99
C19 C20 1.530(6)
C19 H19A 0.99
C19 H19B 0.99
C20 C21 1.519(6)
C20 H20A 0.99
C20 H20B 0.99
C21 C22 1.518(6)
C21 H21A 0.99
C21 H21B 0.99
C22 C24 1.507(7)
C22 H22A 0.99
C22 H22B 0.99
C24 H24A 0.99
C24 H24B 0.99
C29 C30 1.520(7)
C29 H29A 0.99
C29 H29B 0.99
C30 C31 1.522(6)
C30 H30A 0.99
C30 H30B 0.99
C31 C32 1.518(7)
C31 H31A 0.99
C31 H31B 0.99
C32 C33 1.522(7)
C32 H32A 0.99
C32 H32B 0.99
C33 C34 1.520(7)
C33 H33A 0.99
C33 H33B 0.99
C34 C35 1.522(7)
C34 H34A 0.99
C34 H34B 0.99
C35 C36 1.528(7)
C35 H35A 0.99
C35 H35B 0.99
C36 H36A 0.99
C36 H36B 0.99
Cl1 C61 1.684(9)
Cl2 C61 1.699(9)
C61 H61A 0.99
C61 H61B 0.99
C63 Cl6 1.677(10)
C63 Cl5 1.679(10)
C63 H63A 0.99
C63 H63B 0.99
Cl7 C64 1.701(9)
C64 Cl8 1.704(9)
C64 H64A 0.99
C64 H64B 0.99
Cl9 C62 1.677(10)
Cl10 C62 1.686(10)
C62 H65A 0.99
C62 H65B 0.99
